data_2300431
loop_
_publ_author_name
'Eccles, Kevin S.'
'Stokes, Stephen P.'
'Daly, Carla A.'
'Barry, Nicola M.'
'McSweeney, Sharon P.'
'O'Neill, Damian J.'
'Kelly, Dawn M.'
'Jennings, W. Brian'
'N\'i Dhubhghaill, O. M.'
'Moynihan, Humphrey A.'
'Maguire, Anita R.'
'Lawrence, Simon E.'

_publ_section_title
;
 Evaluation of the Bruker SMART X2S: crystallography for the
 nonspecialist?
;
_journal_coden_ASTM JACGAR
_journal_coeditor_code KK5074
_journal_issue 1
_journal_name_full 'Journal of Applied Crystallography'
_journal_page_first 213
_journal_page_last 215
_journal_paper_doi 10.1107/S0021889810042561
_journal_volume 44
_journal_year 2011
_chemical_formula_moiety 'C17 H23 N3 O5 S2'
_chemical_formula_sum 'C17 H23 N3 O5 S2'
_chemical_formula_weight 413.50
_space_group_IT_number 14
_symmetry_cell_setting monoclinic
_symmetry_space_group_name_Hall '-P 2yn'
_symmetry_space_group_name_H-M 'P 1 21/n 1'
_atom_sites_solution_hydrogens geom
_atom_sites_solution_primary direct
_atom_sites_solution_secondary difmap
_audit_creation_method SHELXL-97
_cell_angle_alpha 90.00
_cell_angle_beta 103.305(17)
_cell_angle_gamma 90.00
_cell_formula_units_Z 4
_cell_length_a 7.811(4)
_cell_length_b 17.503(10)
_cell_length_c 15.892(9)
_cell_measurement_reflns_used 654
_cell_measurement_temperature 300(2)
_cell_measurement_theta_max 19.39
_cell_measurement_theta_min 2.71
_cell_volume 2114(2)
_computing_cell_refinement 'Bruker SAINT'
_computing_data_collection 'Bruker GIS'
_computing_data_reduction 'Bruker SAINT'
_computing_molecular_graphics 'Bruker APEX2'
_computing_structure_refinement 'SHELXL-97 (Sheldrick, 2008)'
_computing_structure_solution 'SHELXS-97 (Sheldrick, 2008)'
_diffrn_ambient_temperature 300(2)
_diffrn_measured_fraction_theta_full 0.983
_diffrn_measured_fraction_theta_max 0.983
_diffrn_measurement_device_type 'Bruker SMART X2S'
_diffrn_measurement_method '\w scans'
_diffrn_radiation_monochromator 'doubly curved silicon crystal'
_diffrn_radiation_source 'micro-focus sealed tube'
_diffrn_radiation_type MoK\a
_diffrn_radiation_wavelength 0.71073
_diffrn_reflns_av_R_equivalents 0.0439
_diffrn_reflns_av_sigmaI/netI 0.0340
_diffrn_reflns_limit_h_max 9
_diffrn_reflns_limit_h_min -9
_diffrn_reflns_limit_k_max 20
_diffrn_reflns_limit_k_min -20
_diffrn_reflns_limit_l_max 18
_diffrn_reflns_limit_l_min -18
_diffrn_reflns_number 19952
_diffrn_reflns_theta_full 25.09
_diffrn_reflns_theta_max 25.09
_diffrn_reflns_theta_min 1.76
_exptl_absorpt_coefficient_mu 0.280
_exptl_absorpt_correction_T_max 0.9640
_exptl_absorpt_correction_T_min 0.9079
_exptl_absorpt_correction_type multi-scan
_exptl_absorpt_process_details 'SADABS V2008/1 (Bruker AXS)'
_exptl_crystal_colour colorless
_exptl_crystal_density_diffrn 1.229
_exptl_crystal_density_method 'not measured'
_exptl_crystal_description block
_exptl_crystal_F_000 784
_exptl_crystal_size_max 0.50
_exptl_crystal_size_mid 0.30
_exptl_crystal_size_min 0.20
_refine_diff_density_max 0.473
_refine_diff_density_min -0.289
_refine_ls_extinction_coef 0.018(4)
_refine_ls_extinction_expression Fc^*^=kFc[1+0.001xFc^2^\l^3^/sin(2\q)]^-1/4^
_refine_ls_extinction_method SHELXL
_refine_ls_goodness_of_fit_ref 0.814
_refine_ls_hydrogen_treatment mixed
_refine_ls_matrix_type full
_refine_ls_number_parameters 250
_refine_ls_number_reflns 3694
_refine_ls_number_restraints 0
_refine_ls_restrained_S_all 0.814
_refine_ls_R_factor_all 0.0692
_refine_ls_R_factor_gt 0.0517
_refine_ls_shift/su_max 10.903
_refine_ls_shift/su_mean 0.714
_refine_ls_structure_factor_coef Fsqd
_refine_ls_weighting_details 'calc w=1/[\s^2^(Fo^2^)+(0.2000P)^2^+0.0000P] where P=(Fo^2^+2Fc^2^)/3'
_refine_ls_weighting_scheme calc
_refine_ls_wR_factor_gt 0.1686
_refine_ls_wR_factor_ref 0.2000
_reflns_number_gt 2806
_reflns_number_total 3694
_reflns_threshold_expression >2sigma(I)
_cod_duplicate_entry 2300341
_cod_data_source_file kk5074sup1.cif
_cod_data_source_block Compound_15_X2S
_cod_depositor_comments
;
The following automatic conversions were performed:

'_symmetry_cell_setting' value 'Monoclinic' changed to 'monoclinic'
according to /home/saulius/struct/CIF-dictionaries/cif_core.dic
dictionary named 'cif_core.dic' version 2.4.2 from 2011-04-26.

Automatic conversion script
Id: cif_fix_values 1891 2012-01-12 08:04:46Z andrius 
;
_cod_original_sg_symbol_H-M P12(1)/n1
_cod_database_code 2300431

loop_
_symmetry_equiv_pos_as_xyz
'x, y, z'
'-x+1/2, y+1/2, -z+1/2'
'-x, -y, -z'
'x-1/2, -y-1/2, z-1/2'

loop_
_atom_site_type_symbol
_atom_site_label
_atom_site_fract_x
_atom_site_fract_y
_atom_site_fract_z
_atom_site_U_iso_or_equiv
_atom_site_adp_type
_atom_site_calc_flag
_atom_site_refinement_flags
_atom_site_occupancy
S S1 -0.28837(11) 0.63441(5) 0.46312(5) 0.0401(4) Uani d . 1
S S2 -0.04779(13) 0.64676(6) 0.31651(7) 0.0553(4) Uani d . 1
O O4 0.0930(4) 1.00042(13) 0.75657(14) 0.0519(7) Uani d . 1
N N1 -0.1221(4) 0.58038(16) 0.46378(19) 0.0455(8) Uani d . 1
O O2 -0.3657(3) 0.66520(14) 0.37762(15) 0.0494(7) Uani d . 1
O O3 -0.0125(6) 0.99437(17) 0.60986(19) 0.0925(13) Uani d . 1
O O1 -0.4001(3) 0.59177(14) 0.50607(16) 0.0557(7) Uani d . 1
C C21 -0.0298(12) 1.1273(3) 0.7249(5) 0.145(4) Uani d . 1
H H21A -0.0577 1.1263 0.6628 0.218 Uiso calc R 1
H H21B -0.0128 1.1792 0.7445 0.218 Uiso calc R 1
H H21C -0.1247 1.1050 0.7455 0.218 Uiso calc R 1
O O5 0.4307(7) 0.7978(2) 0.6291(2) 0.1149(14) Uani d . 1
C C1 0.2845(10) 1.0934(3) 0.7102(3) 0.117(3) Uani d . 1
H H1A 0.3854 1.0635 0.7369 0.176 Uiso calc R 1
H H1B 0.3166 1.1464 0.7118 0.176 Uiso calc R 1
H H1C 0.2428 1.0775 0.6512 0.176 Uiso calc R 1
C C2 0.1381(7) 1.0819(2) 0.7594(3) 0.0622(12) Uani d . 1
C C3 0.0246(5) 0.9654(2) 0.6801(2) 0.0502(9) Uani d . 1
N N3 0.0045(4) 0.89061(15) 0.69727(16) 0.0411(7) Uani d . 1
H H4 0.0375 0.8770 0.7506 0.049 Uiso calc R 1
C C5 -0.0640(4) 0.83285(18) 0.6381(2) 0.0374(8) Uani d . 1
C C6 -0.0830(5) 0.76141(19) 0.6731(2) 0.0472(9) Uani d . 1
H H6 -0.0497 0.7540 0.7326 0.057 Uiso calc R 1
C C7 -0.1510(5) 0.7017(2) 0.6196(2) 0.0483(9) Uani d . 1
H H7 -0.1633 0.6540 0.6432 0.058 Uiso calc R 1
C C8 -0.2019(4) 0.71193(19) 0.53025(19) 0.0370(8) Uani d . 1
C C9 -0.0216(5) 0.58954(17) 0.4079(2) 0.0401(8) Uani d . 1
N N2 0.1269(4) 0.54796(16) 0.41667(17) 0.0461(7) Uani d . 1
H H10 0.1607 0.5161 0.4584 0.055 Uiso calc R 1
C C11 0.2223(5) 0.5601(2) 0.3534(3) 0.0575(10) Uani d . 1
H H11 0.3267 0.5351 0.3521 0.069 Uiso calc R 1
C C12 0.1463(6) 0.6116(3) 0.2956(3) 0.0667(12) Uani d . 1
H H12 0.1917 0.6272 0.2492 0.080 Uiso calc R 1
C C13 -0.1153(5) 0.8431(2) 0.5488(2) 0.0481(9) Uani d . 1
H H13 -0.1032 0.8907 0.5247 0.058 Uiso calc R 1
C C14 -0.1844(5) 0.7823(2) 0.4958(2) 0.0483(9) Uani d . 1
H H14 -0.2191 0.7894 0.4363 0.058 Uiso calc R 1
C C15 0.2085(7) 1.0968(2) 0.8541(2) 0.0674(12) Uani d . 1
H H15A 0.1197 1.0849 0.8849 0.101 Uiso calc R 1
H H15B 0.2409 1.1496 0.8627 0.101 Uiso calc R 1
H H15C 0.3100 1.0653 0.8752 0.101 Uiso calc R 1
C C16 0.3815(7) 0.8227(3) 0.5563(4) 0.0819(14) Uani d . 1
C C17 0.3128(8) 0.7700(4) 0.4832(3) 0.0964(17) Uani d . 1
H H17A 0.3212 0.7183 0.5039 0.145 Uiso calc R 1
H H17B 0.3809 0.7756 0.4404 0.145 Uiso calc R 1
H H17C 0.1920 0.7821 0.4580 0.145 Uiso calc R 1
C C19 0.3884(7) 0.9044(3) 0.5353(3) 0.1110(15) Uani d . 1
H H19A 0.2710 0.9245 0.5193 0.167 Uiso calc R 1
H H19B 0.4446 0.9105 0.4880 0.167 Uiso calc R 1
H H19C 0.4540 0.9315 0.5848 0.167 Uiso calc R 1

loop_
_atom_site_aniso_label
_atom_site_aniso_U_11
_atom_site_aniso_U_22
_atom_site_aniso_U_33
_atom_site_aniso_U_12
_atom_site_aniso_U_13
_atom_site_aniso_U_23
S1 0.0480(6) 0.0344(5) 0.0348(5) -0.0003(3) 0.0030(4) -0.0038(3)
S2 0.0521(7) 0.0568(7) 0.0559(7) 0.0030(4) 0.0100(5) 0.0229(4)
O4 0.0802(18) 0.0324(13) 0.0382(13) -0.0066(12) 0.0039(12) -0.0030(10)
N1 0.064(2) 0.0334(16) 0.0388(16) 0.0074(15) 0.0112(15) 0.0001(13)
O2 0.0583(16) 0.0455(14) 0.0364(13) 0.0058(12) -0.0059(11) -0.0057(10)
O3 0.169(4) 0.0469(17) 0.0438(16) -0.022(2) -0.0126(19) 0.0058(13)
O1 0.0606(16) 0.0481(15) 0.0596(16) -0.0129(12) 0.0162(13) -0.0060(12)
C21 0.193(8) 0.052(3) 0.137(6) 0.041(4) -0.074(5) -0.022(4)
O5 0.161(4) 0.101(3) 0.072(2) 0.000(3) 0.006(2) -0.013(2)
C1 0.185(7) 0.106(5) 0.064(3) -0.081(5) 0.036(4) -0.016(3)
C2 0.100(3) 0.0293(18) 0.048(2) -0.0086(19) -0.002(2) 0.0002(16)
C3 0.076(2) 0.0354(19) 0.0330(18) -0.0019(17) -0.0006(16) -0.0015(14)
N3 0.0544(16) 0.0359(14) 0.0277(13) -0.0005(12) -0.0015(11) -0.0006(11)
C5 0.0412(18) 0.0353(17) 0.0334(17) 0.0028(14) 0.0038(14) -0.0012(13)
C6 0.068(2) 0.0387(18) 0.0310(16) 0.0034(16) 0.0032(15) 0.0033(14)
C7 0.069(2) 0.0328(18) 0.0375(17) -0.0001(16) 0.0016(16) 0.0021(14)
C8 0.0417(18) 0.0348(17) 0.0322(16) 0.0020(13) 0.0036(13) -0.0022(13)
C9 0.0482(19) 0.0309(17) 0.0363(17) -0.0024(14) -0.0005(14) -0.0006(13)
N2 0.0502(16) 0.0420(15) 0.0436(15) 0.0078(13) 0.0059(12) 0.0038(12)
C11 0.046(2) 0.064(2) 0.063(2) -0.0014(18) 0.0136(19) 0.001(2)
C12 0.055(2) 0.086(3) 0.063(3) 0.002(2) 0.023(2) 0.027(2)
C13 0.072(3) 0.0365(18) 0.0327(17) -0.0065(17) 0.0057(17) 0.0030(14)
C14 0.069(2) 0.0402(18) 0.0319(17) -0.0034(17) 0.0036(16) -0.0006(14)
C15 0.104(3) 0.039(2) 0.052(2) -0.008(2) 0.002(2) -0.0070(17)
C16 0.076(3) 0.083(3) 0.082(4) 0.011(3) 0.008(3) -0.006(3)
C17 0.099(4) 0.103(4) 0.079(3) 0.022(3) 0.004(3) -0.006(3)
C19 0.114(3) 0.095(4) 0.122(3) 0.002(3) 0.021(3) 0.004(3)

loop_
_atom_type_symbol
_atom_type_description
_atom_type_scat_dispersion_real
_atom_type_scat_dispersion_imag
_atom_type_scat_source
C C 0.0033 0.0016 'International Tables Vol C Tables 4.2.6.8 and 6.1.1.4'
H H 0.0000 0.0000 'International Tables Vol C Tables 4.2.6.8 and 6.1.1.4'
N N 0.0061 0.0033 'International Tables Vol C Tables 4.2.6.8 and 6.1.1.4'
O O 0.0106 0.0060 'International Tables Vol C Tables 4.2.6.8 and 6.1.1.4'
S S 0.1246 0.1234 'International Tables Vol C Tables 4.2.6.8 and 6.1.1.4'

loop_
_geom_angle_atom_site_label_1
_geom_angle_atom_site_label_2
_geom_angle_atom_site_label_3
_geom_angle
O1 S1 O2 117.96(16)
O1 S1 N1 105.68(17)
O2 S1 N1 112.66(16)
O1 S1 C8 107.63(15)
O2 S1 C8 107.37(15)
N1 S1 C8 104.66(16)
C9 S2 C12 90.89(18)
C3 O4 C2 120.6(3)
C9 N1 S1 121.9(2)
C2 C21 H21A 109.9
C2 C21 H21B 109.8
H21A C21 H21B 109.4
C2 C21 H21C 108.8
H21A C21 H21C 109.5
H21B C21 H21C 109.4
C2 C1 H1A 108.8
C2 C1 H1B 110.0
H1A C1 H1B 109.5
C2 C1 H1C 109.6
H1A C1 H1C 109.5
H1B C1 H1C 109.5
O4 C2 C15 103.3(3)
O4 C2 C21 108.4(4)
C15 C2 C21 110.9(5)
O4 C2 C1 108.2(4)
C15 C2 C1 110.0(4)
C21 C2 C1 115.3(6)
O3 C3 N3 125.6(3)
O3 C3 O4 127.1(3)
N3 C3 O4 107.3(3)
C3 N3 C5 127.4(3)
C3 N3 H4 116.3
C5 N3 H4 116.3
C6 C5 C13 119.4(3)
C6 C5 N3 116.1(3)
C13 C5 N3 124.5(3)
C7 C6 C5 119.9(3)
C7 C6 H6 120.1
C5 C6 H6 120.0
C6 C7 C8 120.7(3)
C6 C7 H7 119.6
C8 C7 H7 119.7
C14 C8 C7 119.5(3)
C14 C8 S1 120.7(2)
C7 C8 S1 119.8(3)
N1 C9 N2 119.6(3)
N1 C9 S2 131.1(3)
N2 C9 S2 109.3(3)
C9 N2 C11 115.5(3)
C9 N2 H10 122.2
C11 N2 H10 122.3
C12 C11 N2 111.9(4)
C12 C11 H11 124.2
N2 C11 H11 123.9
C11 C12 S2 112.3(3)
C11 C12 H12 123.7
S2 C12 H12 123.9
C14 C13 C5 120.0(3)
C14 C13 H13 120.0
C5 C13 H13 120.0
C8 C14 C13 120.6(3)
C8 C14 H14 119.7
C13 C14 H14 119.8
C2 C15 H15A 109.4
C2 C15 H15B 109.4
H15A C15 H15B 109.5
C2 C15 H15C 109.6
H15A C15 H15C 109.5
H15B C15 H15C 109.4
O5 C16 C17 120.1(5)
O5 C16 C19 123.1(5)
C17 C16 C19 116.8(5)
C16 C17 H17A 109.6
C16 C17 H17B 109.2
H17A C17 H17B 109.5
C16 C17 H17C 109.6
H17A C17 H17C 109.5
H17B C17 H17C 109.5
C16 C19 H19A 109.5
C16 C19 H19B 109.1
H19A C19 H19B 109.5
C16 C19 H19C 109.9
H19A C19 H19C 109.5
H19B C19 H19C 109.5

loop_
_geom_bond_atom_site_label_1
_geom_bond_atom_site_label_2
_geom_bond_distance
S1 O1 1.435(3)
S1 O2 1.457(3)
S1 N1 1.605(3)
S1 C8 1.762(3)
S2 C9 1.737(3)
S2 C12 1.737(4)
O4 C3 1.356(4)
O4 C2 1.467(4)
N1 C9 1.324(5)
O3 C3 1.200(4)
C21 C2 1.524(8)
C21 H21A 0.9603
C21 H21B 0.9603
C21 H21C 0.9603
O5 C16 1.212(6)
C1 C2 1.540(8)
C1 H1A 0.9600
C1 H1B 0.9600
C1 H1C 0.9600
C2 C15 1.501(5)
C3 N3 1.353(4)
N3 C5 1.400(4)
N3 H4 0.8600
C5 C6 1.390(5)
C5 C13 1.396(4)
C6 C7 1.375(5)
C6 H6 0.9300
C7 C8 1.395(5)
C7 H7 0.9300
C8 C14 1.368(5)
C9 N2 1.349(4)
N2 C11 1.398(5)
N2 H10 0.8600
C11 C12 1.327(6)
C11 H11 0.9300
C12 H12 0.9300
C13 C14 1.387(5)
C13 H13 0.9300
C14 H14 0.9300
C15 H15A 0.9602
C15 H15B 0.9602
C15 H15C 0.9602
C16 C17 1.484(7)
C16 C19 1.472(7)
C17 H17A 0.9600
C17 H17B 0.9600
C17 H17C 0.9600
C19 H19A 0.9601
C19 H19B 0.9601
C19 H19C 0.9601

loop_
_cod_entry_issue_id
_cod_entry_issue_origin
_cod_entry_issue_severity
_cod_entry_issue_description
_cod_entry_issue_author
_cod_entry_issue_date
1 original note
;
 This entry describes a structure that was purposely solved automatically with
 minimal human intervention to investigate the capabilities of the Bruker SMART
 X2S benchtop crystallography instrument.
;
'Vaitkus, Antanas' 2025-01-28T09:42:58+02:00
